data_4311991
loop_
_publ_author_name
'Yan-Dan Chen'
'Li-Yi Zhang'
'Lin-Xi Shi'
'Zhong-Ning Chen'

_publ_section_title
;
 Syntheses, Characterization, and Luminescence of PtII-MI (M = Cu, Ag, Au)
 Heterometallic Complexes by Incorporating Pt(diimine)(dithiolate) with
 [M2(dppm)2]2+ (dppm = Bis(diphenylphosphino)methane)
;
_journal_name_full 'Inorganic Chemistry'
_journal_page_first 7493
_journal_page_last 7501
_journal_paper_doi 10.1021/ic049104r
_journal_volume 43
_journal_year 2004
_chemical_formula_sum 'C32 H39 Ag F6 O1.5 P2 Pt S2 Sb'
_chemical_formula_weight 1112.40
_chemical_name_systematic
;
 ?
;
_space_group_IT_number 14
_symmetry_cell_setting monoclinic
_symmetry_space_group_name_Hall '-P 2yn'
_symmetry_space_group_name_H-M 'P 1 21/n 1'
_atom_sites_solution_hydrogens geom
_atom_sites_solution_primary direct
_atom_sites_solution_secondary difmap
_audit_creation_method SHELXL-97
_cell_angle_alpha 90.00
_cell_angle_beta 91.151(2)
_cell_angle_gamma 90.00
_cell_formula_units_Z 4
_cell_length_a 12.6868(8)
_cell_length_b 19.1881(12)
_cell_length_c 16.2437(10)
_cell_measurement_reflns_used 3689
_cell_measurement_temperature 293(2)
_cell_measurement_theta_max 25.12
_cell_measurement_theta_min 1.92
_cell_volume 3953.5(4)
_computing_cell_refinement 'Siemens SMART & SAINT'
_computing_data_collection 'Siemens SMART'
_computing_data_reduction 'Siemens XPREP'
_computing_structure_refinement 'Siemens SHELXTL'
_computing_structure_solution 'Siemens SHELXTL'
_diffrn_ambient_temperature 293(2)
_diffrn_measured_fraction_theta_full 0.982
_diffrn_measured_fraction_theta_max 0.982
_diffrn_measurement_device_type 'Siemens SMART CCD'
_diffrn_radiation_monochromator graphite
_diffrn_radiation_source 'fine-focus sealed tube'
_diffrn_radiation_type MoK\a
_diffrn_radiation_wavelength 0.71073
_diffrn_reflns_av_R_equivalents 0.0607
_diffrn_reflns_av_sigmaI/netI 0.0920
_diffrn_reflns_limit_h_max 15
_diffrn_reflns_limit_h_min -14
_diffrn_reflns_limit_k_max 22
_diffrn_reflns_limit_k_min -10
_diffrn_reflns_limit_l_max 15
_diffrn_reflns_limit_l_min -19
_diffrn_reflns_number 12713
_diffrn_reflns_theta_full 25.12
_diffrn_reflns_theta_max 25.12
_diffrn_reflns_theta_min 1.92
_diffrn_standards_decay_% 0
_diffrn_standards_interval_count 0
_diffrn_standards_interval_time .
_diffrn_standards_number 0
_exptl_absorpt_coefficient_mu 4.939
_exptl_absorpt_correction_T_max 1.0000
_exptl_absorpt_correction_T_min .5364
_exptl_absorpt_correction_type empirical
_exptl_absorpt_process_details 'SADABS (Sheldrick, 1996)'
_exptl_crystal_colour colorless
_exptl_crystal_density_diffrn 1.869
_exptl_crystal_density_method 'not measured'
_exptl_crystal_description prism
_exptl_crystal_F_000 2140
_exptl_crystal_size_max .38
_exptl_crystal_size_mid .26
_exptl_crystal_size_min .24
_refine_diff_density_max 1.037
_refine_diff_density_min -0.795
_refine_diff_density_rms 0.174
_refine_ls_extinction_method none
_refine_ls_goodness_of_fit_ref 1.172
_refine_ls_hydrogen_treatment mixed
_refine_ls_matrix_type full
_refine_ls_number_parameters 424
_refine_ls_number_reflns 6925
_refine_ls_number_restraints 9
_refine_ls_restrained_S_all 1.171
_refine_ls_R_factor_all 0.1470
_refine_ls_R_factor_gt 0.0803
_refine_ls_shift/su_max 0.042
_refine_ls_shift/su_mean 0.000
_refine_ls_structure_factor_coef Fsqd
_refine_ls_weighting_details 'calc w=1/[\s^2^(Fo^2^)+(0.0179P)^2^+55.0167P] where P=(Fo^2^+2Fc^2^)/3'
_refine_ls_weighting_scheme calc
_refine_ls_wR_factor_gt 0.1288
_refine_ls_wR_factor_ref 0.1553
_reflns_number_gt 4245
_reflns_number_total 6925
_reflns_threshold_expression >2sigma(I)
_cod_data_source_file ic049104rsi20040708_085850_3.cif
_cod_data_source_block 3(Compound18)
_cod_original_formula_sum 'C32 H39 Ag F6 O1.50 P2 Pt S2 Sb'
_cod_database_code 4311991

loop_
_symmetry_equiv_pos_as_xyz
'x, y, z'
'-x+1/2, y+1/2, -z+1/2'
'-x, -y, -z'
'x-1/2, -y-1/2, z-1/2'

loop_
_atom_site_label
_atom_site_type_symbol
_atom_site_fract_x
_atom_site_fract_y
_atom_site_fract_z
_atom_site_U_iso_or_equiv
_atom_site_adp_type
_atom_site_occupancy
_atom_site_symmetry_multiplicity
_atom_site_calc_flag
_atom_site_refinement_flags
_atom_site_disorder_assembly
_atom_site_disorder_group
Pt Pt 2.08168(5) 1.07201(3) 0.37522(4) 0.04669(18) Uani 1 1 d . . .
Sb Sb 1.00558(11) 0.60771(8) 0.20265(10) 0.0871(5) Uani 1 1 d . . .
Ag Ag 1.99856(10) 0.92997(7) 0.44251(8) 0.0666(4) Uani 1 1 d . . .
S1 S 2.1590(3) 1.1135(2) 0.4977(3) 0.0638(12) Uani 1 1 d . . .
S2 S 2.1569(3) 0.9610(2) 0.3732(3) 0.0631(12) Uani 1 1 d . . .
P1 P 1.9941(3) 1.0562(2) 0.2539(3) 0.0544(11) Uani 1 1 d . . .
P2 P 1.9880(3) 1.1705(2) 0.3507(3) 0.0510(10) Uani 1 1 d . . .
F1 F 0.981(2) 0.5199(10) 0.186(2) 0.307(14) Uani 1 1 d . . .
F2 F 0.9815(14) 0.6226(14) 0.0965(11) 0.243(11) Uani 1 1 d . . .
F3 F 1.033(2) 0.6929(11) 0.227(2) 0.351(19) Uani 1 1 d . . .
F4 F 1.1415(12) 0.5919(14) 0.1786(12) 0.253(12) Uani 1 1 d . . .
F5 F 1.0254(18) 0.5875(18) 0.3093(12) 0.286(14) Uani 1 1 d . . .
F6 F 0.8670(11) 0.6203(12) 0.2200(10) 0.202(9) Uani 1 1 d . . .
C1 C 1.9115(12) 1.1337(8) 0.2629(10) 0.061(5) Uani 1 1 d . . .
H1A H 1.8393 1.1227 0.2766 0.073 Uiso 1 1 calc R . .
H1B H 1.9129 1.1630 0.2143 0.073 Uiso 1 1 calc R . .
C2 C 2.2702(14) 1.0594(11) 0.5338(12) 0.088(6) Uani 1 1 d . . .
H2A H 2.3309 1.0705 0.5009 0.106 Uiso 1 1 calc R . .
H2B H 2.2873 1.0722 0.5902 0.106 Uiso 1 1 calc R . .
C3 C 2.2532(17) 0.9830(11) 0.5305(13) 0.094(7) Uani 1 1 d . . .
H3A H 2.1827 0.9731 0.5494 0.113 Uiso 1 1 calc R . .
H3B H 2.3026 0.9610 0.5687 0.113 Uiso 1 1 calc R . .
C4 C 2.2657(15) 0.9498(10) 0.4460(13) 0.091(6) Uani 1 1 d . . .
H4A H 2.2773 0.9002 0.4538 0.110 Uiso 1 1 calc R . .
H4B H 2.3287 0.9688 0.4217 0.110 Uiso 1 1 calc R . .
C11 C 1.9104(14) 0.9792(8) 0.2378(10) 0.060(4) Uani 1 1 d . . .
C12 C 1.8037(15) 0.9809(11) 0.2430(13) 0.091(6) Uani 1 1 d . . .
H12A H 1.7684 1.0226 0.2519 0.109 Uiso 1 1 calc R . .
C13 C 1.749(2) 0.9189(14) 0.2347(16) 0.121(9) Uani 1 1 d . . .
H13A H 1.6762 0.9182 0.2360 0.146 Uiso 1 1 calc R . .
C14 C 1.804(3) 0.8586(14) 0.2244(15) 0.123(10) Uani 1 1 d . . .
H14A H 1.7677 0.8167 0.2226 0.148 Uiso 1 1 calc R . .
C15 C 1.908(2) 0.8573(12) 0.2170(15) 0.108(8) Uani 1 1 d . . .
H15A H 1.9434 0.8155 0.2078 0.129 Uiso 1 1 calc R . .
C16 C 1.9625(18) 0.9176(10) 0.2232(12) 0.088(6) Uani 1 1 d . . .
H16A H 2.0353 0.9176 0.2175 0.105 Uiso 1 1 calc R . .
C21 C 2.0696(13) 1.0644(8) 0.1623(10) 0.060(4) Uani 1 1 d . . .
C22 C 2.1756(15) 1.0563(9) 0.1678(11) 0.076(5) Uani 1 1 d . . .
H22A H 2.2086 1.0503 0.2190 0.091 Uiso 1 1 calc R . .
C23 C 2.2354(16) 1.0570(12) 0.0960(13) 0.101(7) Uani 1 1 d . . .
H23A H 2.3077 1.0494 0.1000 0.122 Uiso 1 1 calc R . .
C24 C 2.188(2) 1.0690(12) 0.0185(13) 0.102(7) Uani 1 1 d . . .
H24A H 2.2283 1.0712 -0.0288 0.122 Uiso 1 1 calc R . .
C25 C 2.080(2) 1.0774(12) 0.0156(13) 0.106(7) Uani 1 1 d . . .
H25A H 2.0456 1.0851 -0.0345 0.127 Uiso 1 1 calc R . .
C26 C 2.0239(16) 1.0744(11) 0.0870(11) 0.085(6) Uani 1 1 d . . .
H26A H 1.9510 1.0796 0.0835 0.102 Uiso 1 1 calc R . .
C31 C 1.8986(13) 1.2057(7) 0.4248(10) 0.054(4) Uani 1 1 d . . .
C32 C 1.7907(14) 1.2039(9) 0.4158(12) 0.072(5) Uani 1 1 d . . .
H32A H 1.7593 1.1838 0.3693 0.087 Uiso 1 1 calc R . .
C33 C 1.7282(16) 1.2329(11) 0.4778(14) 0.086(6) Uani 1 1 d . . .
H33A H 1.6555 1.2332 0.4697 0.103 Uiso 1 1 calc R . .
C34 C 1.767(2) 1.2596(11) 0.5468(16) 0.107(8) Uani 1 1 d . . .
H34A H 1.7239 1.2791 0.5860 0.128 Uiso 1 1 calc R . .
C35 C 1.875(2) 1.2575(11) 0.5583(12) 0.100(7) Uani 1 1 d . . .
H35A H 1.9041 1.2733 0.6077 0.120 Uiso 1 1 calc R . .
C36 C 1.9413(15) 1.2317(9) 0.4967(11) 0.077(5) Uani 1 1 d . . .
H36A H 2.0140 1.2324 0.5049 0.092 Uiso 1 1 calc R . .
C41 C 2.0633(12) 1.2446(8) 0.3164(10) 0.059(5) Uani 1 1 d . . .
C42 C 2.0179(19) 1.3084(10) 0.3132(17) 0.131(10) Uani 1 1 d . . .
H42A H 1.9476 1.3132 0.3273 0.157 Uiso 1 1 calc R . .
C43 C 2.073(2) 1.3664(12) 0.289(2) 0.149(12) Uani 1 1 d . . .
H43A H 2.0421 1.4102 0.2896 0.179 Uiso 1 1 calc R . .
C44 C 2.175(2) 1.3586(13) 0.2656(16) 0.117(9) Uani 1 1 d . . .
H44A H 2.2109 1.3965 0.2446 0.141 Uiso 1 1 calc R . .
C45 C 2.2222(18) 1.2968(12) 0.2722(13) 0.099(7) Uani 1 1 d . . .
H45A H 2.2928 1.2926 0.2588 0.118 Uiso 1 1 calc R . .
C46 C 2.1671(15) 1.2387(10) 0.2989(11) 0.078(6) Uani 1 1 d . . .
H46A H 2.2012 1.1960 0.3048 0.094 Uiso 1 1 calc R . .
C01 C 2.244(3) 0.830(2) -0.0117(15) 0.29(3) Uani 1 1 d D . .
C02' C 2.296(3) 0.8928(19) -0.053(3) 0.22(3) Uani 0.493(4) 1 d PD A 1
C02 C 2.335(2) 0.863(2) -0.058(3) 0.22(3) Uani 0.507(4) 1 d PD A 2
O01 O 2.176(2) 0.7945(14) -0.0675(15) 0.236(13) Uani 1 1 d D A .
C03 C 2.110(3) 0.7476(16) -0.0251(15) 0.22(2) Uani 1 1 d D . .
C04 C 2.037(2) 0.7103(17) -0.087(2) 0.168(14) Uani 1 1 d D A .
O02 O 2.472(5) 1.041(3) -0.035(4) 0.27(3) Uiso 0.50 1 d P . .

loop_
_atom_site_aniso_label
_atom_site_aniso_U_11
_atom_site_aniso_U_22
_atom_site_aniso_U_33
_atom_site_aniso_U_23
_atom_site_aniso_U_13
_atom_site_aniso_U_12
Pt 0.0508(3) 0.0445(3) 0.0447(3) 0.0063(3) 0.0005(2) 0.0013(3)
Sb 0.0697(9) 0.0880(10) 0.1030(12) -0.0107(9) -0.0158(8) -0.0006(7)
Ag 0.0713(8) 0.0665(8) 0.0624(8) 0.0077(8) 0.0090(6) -0.0048(7)
S1 0.069(3) 0.069(3) 0.053(3) 0.006(2) -0.004(2) -0.014(2)
S2 0.068(3) 0.058(3) 0.064(3) 0.014(2) 0.010(2) 0.014(2)
P1 0.063(3) 0.053(3) 0.047(2) 0.000(2) -0.001(2) 0.004(2)
P2 0.056(2) 0.042(2) 0.055(3) 0.007(2) -0.004(2) 0.0004(19)
F1 0.38(4) 0.113(16) 0.43(4) 0.02(2) 0.03(3) -0.006(18)
F2 0.161(16) 0.44(3) 0.133(14) 0.135(19) 0.006(12) 0.006(18)
F3 0.34(3) 0.139(18) 0.57(5) -0.18(3) 0.05(3) -0.052(19)
F4 0.096(11) 0.45(4) 0.208(19) -0.11(2) -0.010(11) 0.066(17)
F5 0.22(2) 0.50(5) 0.130(16) 0.00(2) -0.027(15) 0.05(3)
F6 0.096(11) 0.35(3) 0.163(15) 0.064(16) 0.016(10) 0.027(14)
C1 0.064(11) 0.051(10) 0.067(11) 0.004(9) -0.024(9) 0.011(8)
C2 0.071(12) 0.114(18) 0.078(14) 0.021(13) -0.023(10) -0.006(12)
C3 0.095(16) 0.092(16) 0.095(17) 0.026(14) -0.025(13) 0.009(13)
C4 0.085(14) 0.078(14) 0.111(18) 0.025(13) 0.005(13) 0.020(11)
C11 0.075(12) 0.053(10) 0.052(11) -0.016(9) 0.004(9) -0.007(9)
C12 0.061(13) 0.100(16) 0.112(18) -0.031(13) -0.002(12) -0.014(12)
C13 0.097(17) 0.11(2) 0.15(2) -0.043(19) 0.013(16) -0.049(17)
C14 0.18(3) 0.088(19) 0.103(19) -0.036(16) 0.00(2) -0.07(2)
C15 0.12(2) 0.079(17) 0.12(2) 0.002(14) -0.003(17) -0.013(16)
C16 0.114(17) 0.060(13) 0.089(15) -0.006(11) 0.004(12) -0.015(12)
C21 0.070(11) 0.052(10) 0.059(11) 0.002(9) -0.001(9) -0.003(9)
C22 0.078(13) 0.086(14) 0.065(12) 0.021(11) 0.009(10) 0.000(11)
C23 0.086(14) 0.15(2) 0.070(14) 0.001(15) 0.035(12) 0.007(14)
C24 0.14(2) 0.100(16) 0.065(14) -0.002(14) 0.036(15) -0.028(17)
C25 0.14(2) 0.116(18) 0.056(13) 0.018(13) -0.001(14) -0.024(18)
C26 0.094(14) 0.110(16) 0.051(11) 0.020(12) -0.006(10) -0.018(13)
C31 0.074(11) 0.034(8) 0.053(10) 0.004(8) 0.003(9) -0.012(8)
C32 0.065(12) 0.064(12) 0.088(14) -0.004(11) -0.015(11) -0.009(9)
C33 0.068(13) 0.101(17) 0.090(16) 0.013(14) 0.025(12) 0.022(12)
C34 0.15(2) 0.073(15) 0.10(2) -0.007(14) -0.003(18) 0.058(15)
C35 0.14(2) 0.093(16) 0.062(13) -0.040(12) -0.012(14) 0.024(15)
C36 0.088(14) 0.072(13) 0.070(13) -0.023(11) 0.001(11) 0.003(10)
C41 0.054(10) 0.050(10) 0.074(12) 0.033(9) 0.008(9) -0.002(8)
C42 0.113(19) 0.059(14) 0.22(3) 0.059(17) 0.012(19) -0.013(13)
C43 0.13(2) 0.075(16) 0.24(4) 0.064(19) 0.04(2) -0.012(16)
C44 0.13(2) 0.082(17) 0.14(2) 0.045(16) 0.023(18) -0.054(17)
C45 0.107(17) 0.094(17) 0.096(17) 0.014(14) 0.049(14) -0.023(14)
C46 0.074(13) 0.083(14) 0.079(14) 0.004(11) 0.022(10) -0.016(11)
C01 0.26(6) 0.26(5) 0.35(7) 0.12(5) -0.21(5) -0.04(4)
C02' 0.14(4) 0.26(6) 0.27(5) 0.15(5) 0.10(4) 0.18(4)
C02 0.14(4) 0.26(6) 0.27(5) 0.15(5) 0.10(4) 0.18(4)
O01 0.23(3) 0.27(3) 0.21(3) 0.12(3) 0.00(2) 0.06(3)
C03 0.16(3) 0.15(3) 0.34(6) 0.16(4) 0.07(4) 0.03(3)
C04 0.14(3) 0.20(4) 0.16(3) 0.05(3) 0.03(2) 0.02(2)

loop_
_atom_type_symbol
_atom_type_description
_atom_type_scat_dispersion_real
_atom_type_scat_dispersion_imag
_atom_type_scat_source
C C 0.0033 0.0016 'International Tables Vol C Tables 4.2.6.8 and 6.1.1.4'
H H 0.0000 0.0000 'International Tables Vol C Tables 4.2.6.8 and 6.1.1.4'
O O 0.0106 0.0060 'International Tables Vol C Tables 4.2.6.8 and 6.1.1.4'
F F 0.0171 0.0103 'International Tables Vol C Tables 4.2.6.8 and 6.1.1.4'
P P 0.1023 0.0942 'International Tables Vol C Tables 4.2.6.8 and 6.1.1.4'
S S 0.1246 0.1234 'International Tables Vol C Tables 4.2.6.8 and 6.1.1.4'
Ag Ag -0.8971 1.1015 'International Tables Vol C Tables 4.2.6.8 and 6.1.1.4'
Sb Sb -0.5866 1.5461 'International Tables Vol C Tables 4.2.6.8 and 6.1.1.4'
Pt Pt -1.7033 8.3905 'International Tables Vol C Tables 4.2.6.8 and 6.1.1.4'

loop_
_geom_angle_atom_site_label_1
_geom_angle_atom_site_label_2
_geom_angle_atom_site_label_3
_geom_angle
_geom_angle_site_symmetry_1
_geom_angle_site_symmetry_3
_geom_angle_publ_flag
P1 Pt P2 73.27(15) . . ?
P1 Pt S2 93.38(16) . . ?
P2 Pt S2 166.57(16) . . ?
P1 Pt S1 167.42(16) . . ?
P2 Pt S1 94.29(16) . . ?
S2 Pt S1 99.10(16) . . ?
P1 Pt Ag 91.39(11) . . ?
P2 Pt Ag 127.56(11) . . ?
S2 Pt Ag 49.50(11) . . ?
S1 Pt Ag 97.93(11) . . ?
P1 Pt Ag 130.87(11) . 3_976 ?
P2 Pt Ag 89.81(11) . 3_976 ?
S2 Pt Ag 98.17(11) . 3_976 ?
S1 Pt Ag 48.93(11) . 3_976 ?
Ag Pt Ag 62.84(5) . 3_976 ?
F3 Sb F1 175.5(17) . . ?
F3 Sb F2 95.9(15) . . ?
F1 Sb F2 88.6(14) . . ?
F3 Sb F5 87.6(15) . . ?
F1 Sb F5 88.0(14) . . ?
F2 Sb F5 176.3(13) . . ?
F3 Sb F4 91.0(12) . . ?
F1 Sb F4 88.5(12) . . ?
F2 Sb F4 87.9(9) . . ?
F5 Sb F4 93.3(10) . . ?
F3 Sb F6 91.8(12) . . ?
F1 Sb F6 88.9(12) . . ?
F2 Sb F6 88.9(8) . . ?
F5 Sb F6 89.8(9) . . ?
F4 Sb F6 175.9(9) . . ?
S1 Ag S2 173.17(17) 3_976 . ?
S1 Ag Pt 137.46(12) 3_976 . ?
S2 Ag Pt 47.79(10) . . ?
S1 Ag Pt 47.56(10) 3_976 3_976 ?
S2 Ag Pt 137.22(12) . 3_976 ?
Pt Ag Pt 117.16(5) . 3_976 ?
S1 Ag Ag 93.12(12) 3_976 3_976 ?
S2 Ag Ag 93.70(12) . 3_976 ?
Pt Ag Ag 58.92(4) . 3_976 ?
Pt Ag Ag 58.24(4) 3_976 3_976 ?
C2 S1 Pt 112.6(7) . . ?
C2 S1 Ag 108.4(7) . 3_976 ?
Pt S1 Ag 83.52(14) . 3_976 ?
C4 S2 Pt 113.9(7) . . ?
C4 S2 Ag 107.4(7) . . ?
Pt S2 Ag 82.72(14) . . ?
C21 P1 C1 108.2(8) . . ?
C21 P1 C11 105.6(7) . . ?
C1 P1 C11 109.6(8) . . ?
C21 P1 Pt 116.7(6) . . ?
C1 P1 Pt 95.4(5) . . ?
C11 P1 Pt 120.3(6) . . ?
C31 P2 C41 104.8(7) . . ?
C31 P2 C1 109.3(8) . . ?
C41 P2 C1 109.6(8) . . ?
C31 P2 Pt 122.1(5) . . ?
C41 P2 Pt 115.6(5) . . ?
C1 P2 Pt 94.7(5) . . ?
P1 C1 P2 94.5(7) . . ?
P1 C1 H1A 112.8 . . ?
P2 C1 H1A 112.8 . . ?
P1 C1 H1B 112.8 . . ?
P2 C1 H1B 112.8 . . ?
H1A C1 H1B 110.3 . . ?
C3 C2 S1 115.9(14) . . ?
C3 C2 H2A 108.3 . . ?
S1 C2 H2A 108.3 . . ?
C3 C2 H2B 108.3 . . ?
S1 C2 H2B 108.3 . . ?
H2A C2 H2B 107.4 . . ?
C2 C3 C4 115.3(18) . . ?
C2 C3 H3A 108.4 . . ?
C4 C3 H3A 108.4 . . ?
C2 C3 H3B 108.4 . . ?
C4 C3 H3B 108.4 . . ?
H3A C3 H3B 107.5 . . ?
C3 C4 S2 116.5(14) . . ?
C3 C4 H4A 108.2 . . ?
S2 C4 H4A 108.2 . . ?
C3 C4 H4B 108.2 . . ?
S2 C4 H4B 108.2 . . ?
H4A C4 H4B 107.3 . . ?
C12 C11 C16 121.0(17) . . ?
C12 C11 P1 123.0(14) . . ?
C16 C11 P1 115.9(15) . . ?
C11 C12 C13 118(2) . . ?
C11 C12 H12A 121.1 . . ?
C13 C12 H12A 121.1 . . ?
C14 C13 C12 119(2) . . ?
C14 C13 H13A 120.4 . . ?
C12 C13 H13A 120.4 . . ?
C15 C14 C13 123(2) . . ?
C15 C14 H14A 118.7 . . ?
C13 C14 H14A 118.7 . . ?
C14 C15 C16 119(2) . . ?
C14 C15 H15A 120.6 . . ?
C16 C15 H15A 120.6 . . ?
C15 C16 C11 120(2) . . ?
C15 C16 H16A 119.9 . . ?
C11 C16 H16A 119.9 . . ?
C22 C21 C26 118.8(17) . . ?
C22 C21 P1 118.8(13) . . ?
C26 C21 P1 122.3(14) . . ?
C21 C22 C23 119.8(18) . . ?
C21 C22 H22A 120.1 . . ?
C23 C22 H22A 120.1 . . ?
C24 C23 C22 121(2) . . ?
C24 C23 H23A 119.3 . . ?
C22 C23 H23A 119.3 . . ?
C25 C24 C23 117.0(19) . . ?
C25 C24 H24A 121.5 . . ?
C23 C24 H24A 121.5 . . ?
C26 C25 C24 120(2) . . ?
C26 C25 H25A 120.0 . . ?
C24 C25 H25A 120.0 . . ?
C21 C26 C25 123(2) . . ?
C21 C26 H26A 118.5 . . ?
C25 C26 H26A 118.5 . . ?
C36 C31 C32 118.4(16) . . ?
C36 C31 P2 117.5(14) . . ?
C32 C31 P2 124.0(13) . . ?
C31 C32 C33 119.2(18) . . ?
C31 C32 H32A 120.4 . . ?
C33 C32 H32A 120.4 . . ?
C34 C33 C32 124(2) . . ?
C34 C33 H33A 118.2 . . ?
C32 C33 H33A 118.2 . . ?
C33 C34 C35 117(2) . . ?
C33 C34 H34A 121.3 . . ?
C35 C34 H34A 121.3 . . ?
C34 C35 C36 121(2) . . ?
C34 C35 H35A 119.3 . . ?
C36 C35 H35A 119.3 . . ?
C31 C36 C35 120.0(19) . . ?
C31 C36 H36A 120.0 . . ?
C35 C36 H36A 120.0 . . ?
C42 C41 C46 118.7(17) . . ?
C42 C41 P2 119.8(14) . . ?
C46 C41 P2 121.3(13) . . ?
C41 C42 C43 122(2) . . ?
C41 C42 H42A 119.2 . . ?
C43 C42 H42A 119.2 . . ?
C44 C43 C42 119(2) . . ?
C44 C43 H43A 120.5 . . ?
C42 C43 H43A 120.5 . . ?
C45 C44 C43 120(2) . . ?
C45 C44 H44A 119.8 . . ?
C43 C44 H44A 119.8 . . ?
C44 C45 C46 121(2) . . ?
C44 C45 H45A 119.7 . . ?
C46 C45 H45A 119.7 . . ?
C41 C46 C45 119.7(19) . . ?
C41 C46 H46A 120.2 . . ?
C45 C46 H46A 120.2 . . ?
O01 C01 C02' 111.4(14) . . ?
O01 C01 C02 110.1(14) . . ?
C02' C01 C02 29.1(18) . . ?
C03 O01 C01 111(2) . . ?
O01 C03 C04 109.6(13) . . ?

loop_
_geom_bond_atom_site_label_1
_geom_bond_atom_site_label_2
_geom_bond_distance
_geom_bond_site_symmetry_2
_geom_bond_publ_flag
Pt P1 2.263(4) . ?
Pt P2 2.263(4) . ?
Pt S2 2.335(4) . ?
Pt S1 2.340(4) . ?
Pt Ag 3.1276(14) . ?
Pt Ag 3.1504(14) 3_976 ?
Sb F3 1.716(18) . ?
Sb F1 1.74(2) . ?
Sb F2 1.768(16) . ?
Sb F5 1.79(2) . ?
Sb F4 1.801(15) . ?
Sb F6 1.803(14) . ?
Ag S1 2.390(4) 3_976 ?
Ag S2 2.397(5) . ?
Ag Pt 3.1504(14) 3_976 ?
Ag Ag 3.273(3) 3_976 ?
S1 C2 1.838(18) . ?
S1 Ag 2.390(4) 3_976 ?
S2 C4 1.81(2) . ?
P1 C21 1.793(17) . ?
P1 C1 1.826(15) . ?
P1 C11 1.836(16) . ?
P2 C31 1.802(16) . ?
P2 C41 1.807(15) . ?
P2 C1 1.851(15) . ?
C1 H1A 0.9700 . ?
C1 H1B 0.9700 . ?
C2 C3 1.48(2) . ?
C2 H2A 0.9700 . ?
C2 H2B 0.9700 . ?
C3 C4 1.52(3) . ?
C3 H3A 0.9700 . ?
C3 H3B 0.9700 . ?
C4 H4A 0.9700 . ?
C4 H4B 0.9700 . ?
C11 C12 1.36(2) . ?
C11 C16 1.38(2) . ?
C12 C13 1.38(3) . ?
C12 H12A 0.9300 . ?
C13 C14 1.36(3) . ?
C13 H13A 0.9300 . ?
C14 C15 1.33(3) . ?
C14 H14A 0.9300 . ?
C15 C16 1.35(3) . ?
C15 H15A 0.9300 . ?
C16 H16A 0.9300 . ?
C21 C22 1.35(2) . ?
C21 C26 1.36(2) . ?
C22 C23 1.40(2) . ?
C22 H22A 0.9300 . ?
C23 C24 1.40(3) . ?
C23 H23A 0.9300 . ?
C24 C25 1.38(3) . ?
C24 H24A 0.9300 . ?
C25 C26 1.38(3) . ?
C25 H25A 0.9300 . ?
C26 H26A 0.9300 . ?
C31 C36 1.37(2) . ?
C31 C32 1.37(2) . ?
C32 C33 1.41(2) . ?
C32 H32A 0.9300 . ?
C33 C34 1.32(3) . ?
C33 H33A 0.9300 . ?
C34 C35 1.37(3) . ?
C34 H34A 0.9300 . ?
C35 C36 1.41(2) . ?
C35 H35A 0.9300 . ?
C36 H36A 0.9300 . ?
C41 C42 1.35(2) . ?
C41 C46 1.36(2) . ?
C42 C43 1.38(3) . ?
C42 H42A 0.9300 . ?
C43 C44 1.35(3) . ?
C43 H43A 0.9300 . ?
C44 C45 1.33(3) . ?
C44 H44A 0.9300 . ?
C45 C46 1.39(2) . ?
C45 H45A 0.9300 . ?
C46 H46A 0.9300 . ?
C01 O01 1.420(5) . ?
C01 C02' 1.525(5) . ?
C01 C02 1.526(5) . ?
O01 C03 1.419(5) . ?
C03 C04 1.524(5) . ?
